data_4068955
loop_
_publ_author_name
'Cabeza, Javier A.'
'del R\'io, Ignacio'
'Fern\'andez-Colinas, Jos\'e M.'
'P\'erez-Carre\~no, Enrique'
'S\'anchez-Vega, M. Gabriela'
'V\'azquez-Garc\'ia, Digna'

_publ_section_title
;
 Reactivity of [Ru4(\m-H)4(CO)12] with N-Heterocyclic Carbenes
;
_journal_issue 6
_journal_name_full Organometallics
_journal_page_first 1832
_journal_paper_doi 10.1021/om8011773
_journal_volume 28
_journal_year 2009
_chemical_formula_moiety 'C21 H14 N2 O11 Ru4'
_chemical_formula_sum 'C21 H14 N2 O11 Ru4'
_chemical_formula_weight 874.62
_chemical_name_systematic
;
 ?
;
_space_group_IT_number 14
_symmetry_cell_setting monoclinic
_symmetry_space_group_name_Hall '-P 2ybc'
_symmetry_space_group_name_H-M 'P 1 21/c 1'
_atom_sites_solution_hydrogens geom
_atom_sites_solution_primary direct
_atom_sites_solution_secondary difmap
_audit_creation_method SHELXL-97
_cell_angle_alpha 90.00
_cell_angle_beta 102.0180(10)
_cell_angle_gamma 90.00
_cell_formula_units_Z 8
_cell_length_a 30.6398(2)
_cell_length_b 11.29460(10)
_cell_length_c 16.24550(10)
_cell_measurement_reflns_used 10818
_cell_measurement_temperature 293(2)
_cell_measurement_theta_max 25.682
_cell_measurement_theta_min 1.018
_cell_volume 5498.77(7)
_computing_cell_refinement 'HKL Scalepack (Otwinowski & Minor 1997)'
_computing_data_collection 'Collect (Bruker AXS BV, 1997-2004)'
_computing_data_reduction 'HKL Denzo and Scalepack (Otwinowski & Minor 1997)'
_computing_molecular_graphics 'Ortep-3 for Windows (Farrugia, 1997)'
_computing_publication_material 'WinGX publication routines (Farrugia, 1999)'
_computing_structure_refinement 'SHELXL-97 (Sheldrick, 1997)'
_computing_structure_solution 'SHELXS-97 (Sheldrick, 1997)'
_diffrn_ambient_temperature 293(2)
_diffrn_detector_area_resol_mean 9
_diffrn_measured_fraction_theta_full 0.999
_diffrn_measured_fraction_theta_max 0.999
_diffrn_measurement_device '95mm CCD camera on \k-goniostat'
_diffrn_measurement_device_type KappaCCD
_diffrn_measurement_method CCD
_diffrn_radiation_monochromator 'horizonally mounted graphite crystal'
_diffrn_radiation_wavelength 0.71073
_diffrn_reflns_av_R_equivalents 0.0000
_diffrn_reflns_av_sigmaI/netI 0.0376
_diffrn_reflns_limit_h_max 37
_diffrn_reflns_limit_h_min 0
_diffrn_reflns_limit_k_max 0
_diffrn_reflns_limit_k_min -13
_diffrn_reflns_limit_l_max 19
_diffrn_reflns_limit_l_min -19
_diffrn_reflns_number 10419
_diffrn_reflns_theta_full 25.67
_diffrn_reflns_theta_max 25.67
_diffrn_reflns_theta_min 1.36
_exptl_absorpt_coefficient_mu 2.212
_exptl_absorpt_correction_T_max 0.690
_exptl_absorpt_correction_T_min 0.561
_exptl_absorpt_correction_type multi-scan
_exptl_absorpt_process_details
;
 R.H. Blessing, Acta Cryst. (1995), A51, 33-38
;
_exptl_crystal_colour orange
_exptl_crystal_density_diffrn 2.113
_exptl_crystal_density_method 'not measured'
_exptl_crystal_description prism
_exptl_crystal_F_000 3344
_exptl_crystal_size_max 0.27
_exptl_crystal_size_mid 0.22
_exptl_crystal_size_min 0.17
_refine_diff_density_max 1.996
_refine_diff_density_min -1.679
_refine_diff_density_rms 0.418
_refine_ls_extinction_coef 0.00128(16)
_refine_ls_extinction_expression Fc^*^=kFc[1+0.001xFc^2^\l^3^/sin(2\q)]^-1/4^
_refine_ls_extinction_method SHELXL
_refine_ls_goodness_of_fit_ref 1.072
_refine_ls_hydrogen_treatment constr
_refine_ls_matrix_type full
_refine_ls_number_parameters 686
_refine_ls_number_reflns 10419
_refine_ls_number_restraints 0
_refine_ls_restrained_S_all 1.072
_refine_ls_R_factor_all 0.0811
_refine_ls_R_factor_gt 0.0667
_refine_ls_shift/su_max 0.002
_refine_ls_shift/su_mean 0.000
_refine_ls_structure_factor_coef Fsqd
_refine_ls_weighting_details
; calc
 [1.00000+-1.00000exp(-20.00(sin\q/\l)^2^)]/
   [\s^2^(Fo^2^)+0.0000+91.3931*P+(0.0714P)^2^+0.0000sin\q/\l]
 where P = 0.33333Fo^2^ + 0.66667Fc^2^
;
_refine_ls_weighting_scheme calc
_refine_ls_wR_factor_gt 0.1902
_refine_ls_wR_factor_ref 0.2015
_reflns_number_gt 8480
_reflns_number_total 10419
_reflns_threshold_expression >2sigma(I)
_cod_data_source_file om8011773_si_002.cif
_cod_data_source_block g216f1_(3)
_cod_original_sg_symbol_H-M 'P 21/c'
_cod_database_code 4068955

loop_
_symmetry_equiv_pos_as_xyz
'x, y, z'
'-x, y+1/2, -z+1/2'
'-x, -y, -z'
'x, -y-1/2, z-1/2'

loop_
_atom_site_label
_atom_site_type_symbol
_atom_site_fract_x
_atom_site_fract_y
_atom_site_fract_z
_atom_site_U_iso_or_equiv
_atom_site_adp_type
_atom_site_occupancy
_atom_site_symmetry_multiplicity
_atom_site_calc_flag
_atom_site_refinement_flags
C1 C 0.1329(4) 0.1359(9) 0.4468(6) 0.040(2) Uani 1 1 d .
C2 C 0.1671(5) 0.1200(13) 0.5847(7) 0.060(3) Uani 1 1 d .
H2 H 0.1729 0.0973 0.6409 0.072 Uiso 1 1 calc R
C3 C 0.1926(5) 0.1919(14) 0.5480(8) 0.065(4) Uani 1 1 d .
H3 H 0.2193 0.2278 0.5735 0.078 Uiso 1 1 calc R
C4 C 0.0951(6) 0.0161(12) 0.5447(8) 0.062(3) Uani 1 1 d .
H4A H 0.0928 -0.0578 0.5149 0.093 Uiso 1 1 calc R
H4B H 0.0675 0.0585 0.5292 0.093 Uiso 1 1 calc R
H4C H 0.1015 0.0012 0.6042 0.093 Uiso 1 1 calc R
C5 C 0.6348(4) 0.3508(11) 0.1646(7) 0.046(2) Uani 1 1 d .
C6 C 0.6609(6) 0.3458(18) 0.0439(11) 0.081(5) Uani 1 1 d .
H6 H 0.6647 0.3639 -0.0100 0.097 Uiso 1 1 calc R
C7 C 0.6850(6) 0.273(2) 0.0969(11) 0.091(6) Uani 1 1 d .
H7 H 0.7082 0.2261 0.0862 0.109 Uiso 1 1 calc R
C8 C 0.5944(9) 0.471(2) 0.0433(10) 0.103(7) Uani 1 1 d .
H8A H 0.5920 0.4659 -0.0165 0.154 Uiso 1 1 calc R
H8B H 0.6020 0.5501 0.0619 0.154 Uiso 1 1 calc R
H8C H 0.5665 0.4491 0.0569 0.154 Uiso 1 1 calc R
C11 C 0.1863(4) 0.2877(11) 0.4101(7) 0.049(3) Uani 1 1 d .
C12 C 0.1699(5) 0.4004(12) 0.4100(9) 0.064(3) Uani 1 1 d .
H12 H 0.1494 0.4201 0.4427 0.076 Uiso 1 1 calc R
C13 C 0.1848(5) 0.4855(13) 0.3591(9) 0.064(3) Uani 1 1 d .
H13 H 0.1733 0.5619 0.3562 0.076 Uiso 1 1 calc R
C14 C 0.2157(6) 0.4571(14) 0.3148(10) 0.073(4) Uani 1 1 d .
H14 H 0.2262 0.5148 0.2830 0.088 Uiso 1 1 calc R
C15 C 0.2321(6) 0.3421(16) 0.3161(13) 0.085(5) Uani 1 1 d .
H15 H 0.2531 0.3235 0.2844 0.102 Uiso 1 1 calc R
C16 C 0.2177(4) 0.2559(14) 0.3635(10) 0.066(4) Uani 1 1 d .
H16 H 0.2285 0.1789 0.3645 0.079 Uiso 1 1 calc R
C21 C 0.6892(4) 0.2014(12) 0.2420(8) 0.056(3) Uani 1 1 d .
C22 C 0.6743(5) 0.0839(15) 0.2401(10) 0.071(4) Uani 1 1 d .
H22 H 0.6532 0.0557 0.1946 0.085 Uiso 1 1 calc R
C23 C 0.6918(7) 0.0097(19) 0.3082(14) 0.091(6) Uani 1 1 d .
H23 H 0.6814 -0.0677 0.3085 0.109 Uiso 1 1 calc R
C24 C 0.7235(6) 0.0482(19) 0.3735(13) 0.086(5) Uani 1 1 d .
H24 H 0.7348 -0.0014 0.4186 0.104 Uiso 1 1 calc R
C25 C 0.7389(5) 0.1669(19) 0.3714(12) 0.085(5) Uani 1 1 d .
H25 H 0.7611 0.1949 0.4152 0.103 Uiso 1 1 calc R
C26 C 0.7212(5) 0.2414(16) 0.3041(10) 0.072(4) Uani 1 1 d .
H26 H 0.7317 0.3185 0.3027 0.087 Uiso 1 1 calc R
C101 C 0.0417(5) 0.1624(12) 0.3742(7) 0.057(3) Uani 1 1 d .
C102 C 0.0973(5) 0.2557(11) 0.2823(8) 0.060(3) Uani 1 1 d .
C201 C 0.0706(4) -0.1463(10) 0.0994(6) 0.040(2) Uani 1 1 d .
C202 C -0.0030(4) 0.0017(12) 0.1204(7) 0.053(3) Uani 1 1 d .
C203 C 0.0821(4) 0.0961(10) 0.1050(8) 0.046(2) Uani 1 1 d .
C301 C 0.0750(5) -0.3073(12) 0.2696(8) 0.056(3) Uani 1 1 d .
C302 C 0.0259(4) -0.1850(11) 0.3716(7) 0.050(3) Uani 1 1 d .
C303 C 0.1234(4) -0.2089(12) 0.4122(7) 0.054(3) Uani 1 1 d .
C401 C 0.1955(5) -0.0728(14) 0.3485(9) 0.064(3) Uani 1 1 d .
C402 C 0.1536(5) -0.2134(13) 0.2133(9) 0.061(3) Uani 1 1 d .
C403 C 0.1758(5) 0.0139(13) 0.1811(9) 0.059(3) Uani 1 1 d .
C501 C 0.5434(5) 0.3542(13) 0.1846(9) 0.061(3) Uani 1 1 d .
C502 C 0.6032(4) 0.2359(12) 0.3057(8) 0.053(3) Uani 1 1 d .
C601 C 0.6955(4) 0.5802(15) 0.2899(10) 0.067(4) Uani 1 1 d .
C602 C 0.6755(6) 0.6940(16) 0.4286(11) 0.080(4) Uani 1 1 d .
C603 C 0.7076(5) 0.4605(14) 0.4489(9) 0.065(4) Uani 1 1 d .
C701 C 0.5086(5) 0.5373(13) 0.3412(9) 0.062(3) Uani 1 1 d .
C702 C 0.5660(5) 0.6592(12) 0.4633(8) 0.059(3) Uani 1 1 d .
C703 C 0.5639(5) 0.4118(13) 0.4815(9) 0.063(3) Uani 1 1 d .
C801 C 0.5339(5) 0.6812(14) 0.1948(8) 0.061(3) Uani 1 1 d .
C802 C 0.5906(5) 0.7976(14) 0.3262(8) 0.064(3) Uani 1 1 d .
C803 C 0.6239(5) 0.7309(14) 0.1897(9) 0.064(3) Uani 1 1 d .
N1 N 0.1306(4) 0.0859(9) 0.5233(5) 0.048(2) Uani 1 1 d .
N2 N 0.1710(3) 0.2013(9) 0.4651(6) 0.047(2) Uani 1 1 d .
N3 N 0.6283(4) 0.3920(11) 0.0841(7) 0.065(3) Uani 1 1 d .
N4 N 0.6701(3) 0.2763(10) 0.1722(6) 0.053(2) Uani 1 1 d .
O101 O 0.0128(4) 0.1973(14) 0.4020(8) 0.100(4) Uani 1 1 d .
O102 O 0.1001(5) 0.3403(9) 0.2438(7) 0.095(4) Uani 1 1 d .
O201 O 0.0737(4) -0.2200(9) 0.0543(6) 0.072(3) Uani 1 1 d .
O202 O -0.0406(3) 0.0089(11) 0.0884(8) 0.079(3) Uani 1 1 d .
O203 O 0.0933(4) 0.1644(10) 0.0617(7) 0.073(3) Uani 1 1 d .
O301 O 0.0715(5) -0.3988(9) 0.2378(7) 0.083(3) Uani 1 1 d .
O302 O -0.0041(3) -0.1985(11) 0.4030(7) 0.079(3) Uani 1 1 d .
O303 O 0.1515(4) -0.2393(13) 0.4664(7) 0.087(4) Uani 1 1 d .
O401 O 0.2240(4) -0.0788(16) 0.4075(8) 0.104(4) Uani 1 1 d .
O402 O 0.1601(4) -0.3047(10) 0.1872(8) 0.080(3) Uani 1 1 d .
O403 O 0.1952(4) 0.0511(13) 0.1338(8) 0.093(4) Uani 1 1 d .
O501 O 0.5107(4) 0.3328(13) 0.1425(8) 0.092(4) Uani 1 1 d .
O502 O 0.6032(4) 0.1469(9) 0.3397(6) 0.071(3) Uani 1 1 d .
O601 O 0.7154(4) 0.5909(16) 0.2394(9) 0.105(5) Uani 1 1 d .
O602 O 0.6834(5) 0.7847(12) 0.4622(9) 0.108(4) Uani 1 1 d .
O603 O 0.7368(4) 0.4146(13) 0.4919(8) 0.092(4) Uani 1 1 d .
O701 O 0.4722(4) 0.5387(14) 0.3095(8) 0.093(4) Uani 1 1 d .
O702 O 0.5610(4) 0.7383(11) 0.5063(7) 0.086(3) Uani 1 1 d .
O703 O 0.5588(6) 0.3428(13) 0.5302(9) 0.109(5) Uani 1 1 d .
O801 O 0.4997(4) 0.6976(15) 0.1542(9) 0.106(4) Uani 1 1 d .
O802 O 0.5903(5) 0.8827(10) 0.3602(8) 0.092(4) Uani 1 1 d .
O803 O 0.6426(5) 0.7796(15) 0.1491(8) 0.108(5) Uani 1 1 d .
Ru1 Ru 0.08981(3) 0.10847(7) 0.33115(5) 0.0379(2) Uani 1 1 d .
Ru2 Ru 0.05893(3) -0.01916(7) 0.16896(5) 0.0381(2) Uani 1 1 d .
Ru3 Ru 0.07746(3) -0.15890(7) 0.32380(5) 0.0394(2) Uani 1 1 d .
Ru4 Ru 0.14585(3) -0.06176(8) 0.25707(5) 0.0413(2) Uani 1 1 d .
Ru5 Ru 0.59853(3) 0.39020(8) 0.25765(5) 0.0406(2) Uani 1 1 d .
Ru6 Ru 0.66242(3) 0.54785(9) 0.37332(6) 0.0501(3) Uani 1 1 d .
Ru7 Ru 0.56963(3) 0.52523(8) 0.39619(6) 0.0460(2) Uani 1 1 d .
Ru8 Ru 0.59138(3) 0.65479(8) 0.26362(6) 0.0455(2) Uani 1 1 d .
H100 H 0.0715 -0.0272 0.3781 0.050 Uiso 1 1 d .
H200 H 0.0446 0.1010 0.2358 0.050 Uiso 1 1 d .
H300 H 0.0392 -0.0959 0.2308 0.050 Uiso 1 1 d .
H400 H 0.1443 0.0889 0.3007 0.050 Uiso 1 1 d .
H500 H 0.6551 0.3995 0.3243 0.050 Uiso 1 1 d .
H600 H 0.6286 0.5113 0.4518 0.050 Uiso 1 1 d .
H700 H 0.5603 0.3891 0.3322 0.050 Uiso 1 1 d .
H800 H 0.5805 0.5218 0.1924 0.050 Uiso 1 1 d .

loop_
_atom_site_aniso_label
_atom_site_aniso_U_11
_atom_site_aniso_U_22
_atom_site_aniso_U_33
_atom_site_aniso_U_23
_atom_site_aniso_U_13
_atom_site_aniso_U_12
C1 0.048(6) 0.037(5) 0.034(5) 0.000(4) 0.010(4) 0.008(4)
C2 0.069(8) 0.071(8) 0.034(6) 0.005(6) -0.004(5) 0.014(7)
C3 0.067(8) 0.076(9) 0.045(6) -0.004(6) -0.005(6) 0.017(7)
C4 0.093(10) 0.052(7) 0.043(6) 0.007(5) 0.021(6) 0.001(7)
C5 0.043(6) 0.051(6) 0.046(6) -0.004(5) 0.012(5) -0.003(5)
C6 0.079(10) 0.112(14) 0.060(9) -0.001(9) 0.032(8) -0.005(10)
C7 0.082(11) 0.132(17) 0.071(10) -0.015(11) 0.043(9) -0.003(11)
C8 0.149(19) 0.115(16) 0.040(8) 0.012(8) 0.012(9) 0.022(13)
C11 0.046(6) 0.050(6) 0.048(6) -0.007(5) 0.006(5) 0.001(5)
C12 0.083(9) 0.049(7) 0.064(8) -0.007(6) 0.026(7) 0.005(6)
C13 0.073(9) 0.054(8) 0.061(8) -0.005(6) 0.010(7) 0.000(6)
C14 0.085(10) 0.058(8) 0.074(9) 0.005(7) 0.011(8) -0.022(7)
C15 0.077(10) 0.074(11) 0.118(14) -0.005(9) 0.056(10) -0.018(8)
C16 0.051(7) 0.071(9) 0.081(9) -0.007(7) 0.025(7) 0.006(6)
C21 0.043(6) 0.060(8) 0.066(7) -0.002(6) 0.016(5) 0.012(5)
C22 0.065(8) 0.075(10) 0.074(9) 0.003(8) 0.018(7) 0.007(7)
C23 0.094(13) 0.088(12) 0.100(14) 0.019(10) 0.042(11) 0.033(10)
C24 0.077(11) 0.103(14) 0.083(11) 0.017(10) 0.025(9) 0.022(10)
C25 0.046(7) 0.115(15) 0.088(11) 0.007(10) -0.002(7) 0.017(8)
C26 0.053(7) 0.090(11) 0.077(9) -0.007(8) 0.020(7) 0.017(7)
C101 0.074(8) 0.061(8) 0.032(5) -0.006(5) 0.004(5) 0.014(6)
C102 0.081(9) 0.045(7) 0.046(6) 0.006(5) -0.005(6) -0.003(6)
C201 0.046(6) 0.041(6) 0.037(5) 0.001(4) 0.016(4) -0.007(4)
C202 0.053(7) 0.063(8) 0.041(6) -0.008(5) 0.007(5) -0.001(6)
C203 0.049(6) 0.035(5) 0.055(6) 0.008(5) 0.008(5) 0.004(4)
C301 0.064(7) 0.050(7) 0.055(7) 0.000(6) 0.012(6) 0.007(6)
C302 0.065(7) 0.049(6) 0.038(5) 0.002(5) 0.014(5) -0.010(5)
C303 0.062(7) 0.059(7) 0.044(6) 0.003(5) 0.019(6) 0.006(6)
C401 0.054(7) 0.077(9) 0.064(8) 0.006(7) 0.016(6) 0.011(7)
C402 0.062(8) 0.058(8) 0.066(8) 0.001(6) 0.023(6) 0.010(6)
C403 0.053(7) 0.067(8) 0.057(7) 0.008(6) 0.012(6) 0.003(6)
C501 0.058(8) 0.059(8) 0.062(8) -0.009(6) 0.003(6) -0.007(6)
C502 0.049(6) 0.058(8) 0.054(7) -0.002(6) 0.012(5) 0.007(5)
C601 0.040(6) 0.089(10) 0.071(8) 0.025(8) 0.008(6) -0.003(6)
C602 0.079(10) 0.073(10) 0.080(10) -0.004(8) -0.001(8) -0.012(8)
C603 0.058(8) 0.071(9) 0.060(8) 0.021(7) 0.001(6) -0.008(7)
C701 0.063(8) 0.068(9) 0.053(7) -0.009(6) 0.004(6) 0.003(6)
C702 0.076(9) 0.058(8) 0.046(6) -0.007(6) 0.016(6) 0.007(6)
C703 0.070(8) 0.062(8) 0.060(8) 0.001(7) 0.019(6) 0.001(7)
C801 0.059(8) 0.071(9) 0.054(7) 0.005(6) 0.011(6) 0.004(6)
C802 0.071(8) 0.066(9) 0.053(7) -0.002(7) 0.009(6) -0.014(7)
C803 0.061(8) 0.069(9) 0.058(7) 0.004(7) 0.004(6) -0.005(7)
N1 0.069(6) 0.049(5) 0.025(4) 0.003(4) 0.012(4) 0.004(5)
N2 0.041(5) 0.058(6) 0.039(4) -0.004(4) 0.000(4) 0.004(4)
N3 0.084(8) 0.066(7) 0.049(6) 0.006(5) 0.023(6) -0.011(6)
N4 0.051(5) 0.070(7) 0.039(5) -0.007(5) 0.013(4) -0.002(5)
O101 0.073(7) 0.137(12) 0.096(8) -0.016(8) 0.030(6) 0.050(7)
O102 0.150(12) 0.052(6) 0.066(6) 0.022(5) -0.020(7) -0.026(6)
O201 0.091(7) 0.063(6) 0.065(6) -0.026(5) 0.025(5) 0.001(5)
O202 0.054(6) 0.091(8) 0.087(7) -0.011(6) 0.004(5) 0.002(5)
O203 0.081(7) 0.071(6) 0.072(6) 0.018(5) 0.027(5) -0.012(5)
O301 0.119(9) 0.052(6) 0.082(7) -0.020(5) 0.029(7) -0.005(6)
O302 0.060(6) 0.104(8) 0.081(7) 0.007(6) 0.035(5) -0.010(6)
O303 0.077(7) 0.124(10) 0.058(6) 0.024(6) 0.006(5) 0.029(7)
O401 0.067(7) 0.158(13) 0.073(7) 0.016(8) -0.018(6) 0.011(8)
O402 0.090(7) 0.060(6) 0.095(8) -0.016(6) 0.035(6) 0.015(5)
O403 0.086(8) 0.128(11) 0.080(7) 0.028(7) 0.048(6) -0.006(7)
O501 0.060(6) 0.110(10) 0.092(8) -0.009(7) -0.016(6) -0.014(6)
O502 0.085(7) 0.061(6) 0.068(6) 0.024(5) 0.019(5) 0.007(5)
O601 0.058(6) 0.168(14) 0.099(9) 0.042(9) 0.038(6) -0.005(7)
O602 0.125(11) 0.069(8) 0.116(10) -0.019(7) -0.007(8) -0.025(7)
O603 0.092(8) 0.100(9) 0.074(7) 0.012(7) -0.011(6) 0.008(7)
O701 0.057(6) 0.140(12) 0.081(8) -0.018(7) 0.009(6) 0.000(7)
O702 0.107(9) 0.077(7) 0.068(6) -0.025(6) 0.007(6) 0.003(6)
O703 0.136(12) 0.099(10) 0.102(9) 0.040(8) 0.048(9) -0.001(8)
O801 0.061(7) 0.138(12) 0.109(9) 0.023(9) -0.005(6) 0.022(7)
O802 0.131(11) 0.057(6) 0.092(8) -0.023(6) 0.033(7) -0.005(6)
O803 0.097(9) 0.145(13) 0.085(8) 0.043(8) 0.022(7) -0.034(9)
Ru1 0.0459(5) 0.0344(4) 0.0324(4) -0.0017(3) 0.0063(3) 0.0027(3)
Ru2 0.0451(5) 0.0381(4) 0.0303(4) -0.0010(3) 0.0062(3) -0.0007(3)
Ru3 0.0490(5) 0.0362(4) 0.0346(4) 0.0018(3) 0.0123(3) 0.0016(3)
Ru4 0.0416(4) 0.0449(5) 0.0388(4) 0.0014(4) 0.0114(3) 0.0032(4)
Ru5 0.0432(5) 0.0402(5) 0.0381(4) -0.0008(3) 0.0077(3) -0.0007(3)
Ru6 0.0443(5) 0.0592(6) 0.0441(5) 0.0027(4) 0.0029(4) -0.0076(4)
Ru7 0.0501(5) 0.0481(5) 0.0410(5) -0.0024(4) 0.0126(4) -0.0009(4)
Ru8 0.0520(5) 0.0409(5) 0.0425(5) 0.0006(4) 0.0071(4) -0.0016(4)

loop_
_atom_type_symbol
_atom_type_description
_atom_type_scat_dispersion_real
_atom_type_scat_dispersion_imag
_atom_type_scat_source
C C 0.0033 0.0016 'International Tables Vol C Tables 4.2.6.8 and 6.1.1.4'
H H 0.0000 0.0000 'International Tables Vol C Tables 4.2.6.8 and 6.1.1.4'
N N 0.0061 0.0033 'International Tables Vol C Tables 4.2.6.8 and 6.1.1.4'
O O 0.0106 0.0060 'International Tables Vol C Tables 4.2.6.8 and 6.1.1.4'
Ru Ru -1.2594 0.8363 'International Tables Vol C Tables 4.2.6.8 and 6.1.1.4'

loop_
_geom_angle_atom_site_label_1
_geom_angle_atom_site_label_2
_geom_angle_atom_site_label_3
_geom_angle
N2 C1 N1 103.1(9)
N2 C1 Ru1 129.1(7)
N1 C1 Ru1 127.7(8)
C3 C2 N1 107.6(10)
C3 C2 H2 126.2
N1 C2 H2 126.2
C2 C3 N2 105.9(12)
C2 C3 H3 127.0
N2 C3 H3 127.0
N1 C4 H4A 109.5
N1 C4 H4B 109.5
H4A C4 H4B 109.5
N1 C4 H4C 109.5
H4A C4 H4C 109.5
H4B C4 H4C 109.5
N4 C5 N3 104.8(10)
N4 C5 Ru5 126.6(8)
N3 C5 Ru5 128.6(9)
C7 C6 N3 106.8(14)
C7 C6 H6 126.6
N3 C6 H6 126.6
C6 C7 N4 108.4(16)
C6 C7 H7 125.8
N4 C7 H7 125.8
N3 C8 H8A 109.5
N3 C8 H8B 109.5
H8A C8 H8B 109.5
N3 C8 H8C 109.5
H8A C8 H8C 109.5
H8B C8 H8C 109.5
C12 C11 C16 122.4(13)
C12 C11 N2 117.1(11)
C16 C11 N2 120.4(11)
C11 C12 C13 118.1(13)
C11 C12 H12 120.9
C13 C12 H12 120.9
C14 C13 C12 120.3(14)
C14 C13 H13 119.8
C12 C13 H13 119.8
C13 C14 C15 120.5(14)
C13 C14 H14 119.7
C15 C14 H14 119.7
C16 C15 C14 120.9(15)
C16 C15 H15 119.5
C14 C15 H15 119.5
C15 C16 C11 117.6(14)
C15 C16 H16 121.2
C11 C16 H16 121.2
C26 C21 C22 121.5(14)
C26 C21 N4 120.8(14)
C22 C21 N4 117.6(12)
C21 C22 C23 118.6(17)
C21 C22 H22 120.7
C23 C22 H22 120.7
C24 C23 C22 121(2)
C24 C23 H23 119.3
C22 C23 H23 119.3
C23 C24 C25 118.2(18)
C23 C24 H24 120.9
C25 C24 H24 120.9
C26 C25 C24 120.5(17)
C26 C25 H25 119.7
C24 C25 H25 119.7
C21 C26 C25 119.6(17)
C21 C26 H26 120.2
C25 C26 H26 120.2
O101 C101 Ru1 178.3(13)
O102 C102 Ru1 172.4(11)
O201 C201 Ru2 173.9(11)
O202 C202 Ru2 176.3(12)
O203 C203 Ru2 174.8(11)
O301 C301 Ru3 176.5(13)
O302 C302 Ru3 177.3(11)
O303 C303 Ru3 179.9(16)
O401 C401 Ru4 175.9(13)
O402 C402 Ru4 177.3(13)
O403 C403 Ru4 174.6(14)
O501 C501 Ru5 179.1(14)
O502 C502 Ru5 173.0(11)
O601 C601 Ru6 175.0(17)
O602 C602 Ru6 179.5(19)
O603 C603 Ru6 174.6(13)
O701 C701 Ru7 176.5(15)
O702 C702 Ru7 174.9(14)
O703 C703 Ru7 177.1(15)
O801 C801 Ru8 179.6(17)
O802 C802 Ru8 177.6(14)
O803 C803 Ru8 176.7(16)
C1 N1 C2 110.5(10)
C1 N1 C4 128.5(10)
C2 N1 C4 120.8(10)
C1 N2 C3 112.8(11)
C1 N2 C11 126.7(9)
C3 N2 C11 119.9(11)
C5 N3 C6 110.0(13)
C5 N3 C8 127.5(13)
C6 N3 C8 122.5(13)
C5 N4 C7 109.9(13)
C5 N4 C21 128.6(10)
C7 N4 C21 121.4(13)
C101 Ru1 C102 92.6(6)
C101 Ru1 C1 90.8(5)
C102 Ru1 C1 98.0(5)
C101 Ru1 Ru2 111.1(4)
C102 Ru1 Ru2 95.7(4)
C1 Ru1 Ru2 153.5(3)
C101 Ru1 Ru4 158.0(4)
C102 Ru1 Ru4 105.5(5)
C1 Ru1 Ru4 98.6(3)
Ru2 Ru1 Ru4 55.71(3)
C101 Ru1 Ru3 103.8(4)
C102 Ru1 Ru3 152.6(4)
C1 Ru1 Ru3 103.5(3)
Ru2 Ru1 Ru3 58.07(3)
Ru4 Ru1 Ru3 54.80(3)
C203 Ru2 C201 93.1(5)
C203 Ru2 C202 98.2(5)
C201 Ru2 C202 98.1(5)
C203 Ru2 Ru4 88.4(3)
C201 Ru2 Ru4 84.1(3)
C202 Ru2 Ru4 172.9(4)
C203 Ru2 Ru3 144.6(4)
C201 Ru2 Ru3 94.4(3)
C202 Ru2 Ru3 114.8(4)
Ru4 Ru2 Ru3 58.12(3)
C203 Ru2 Ru1 93.8(4)
C201 Ru2 Ru1 145.5(3)
C202 Ru2 Ru1 114.2(4)
Ru4 Ru2 Ru1 62.37(3)
Ru3 Ru2 Ru1 62.05(3)
C303 Ru3 C301 92.3(6)
C303 Ru3 C302 101.1(5)
C301 Ru3 C302 95.5(6)
C303 Ru3 Ru4 84.9(4)
C301 Ru3 Ru4 97.4(4)
C302 Ru3 Ru4 165.5(4)
C303 Ru3 Ru2 143.3(4)
C301 Ru3 Ru2 95.5(4)
C302 Ru3 Ru2 113.7(4)
Ru4 Ru3 Ru2 58.54(3)
C303 Ru3 Ru1 101.6(4)
C301 Ru3 Ru1 153.2(4)
C302 Ru3 Ru1 104.0(4)
Ru4 Ru3 Ru1 61.68(3)
Ru2 Ru3 Ru1 59.88(3)
C402 Ru4 C403 92.7(6)
C402 Ru4 C401 95.3(6)
C403 Ru4 C401 97.0(6)
C402 Ru4 Ru3 87.3(4)
C403 Ru4 Ru3 160.5(4)
C401 Ru4 Ru3 102.4(4)
C402 Ru4 Ru2 98.4(4)
C403 Ru4 Ru2 97.4(4)
C401 Ru4 Ru2 159.6(4)
Ru3 Ru4 Ru2 63.34(3)
C402 Ru4 Ru1 149.6(4)
C403 Ru4 Ru1 111.7(4)
C401 Ru4 Ru1 99.2(4)
Ru3 Ru4 Ru1 63.52(3)
Ru2 Ru4 Ru1 61.92(3)
C501 Ru5 C502 92.4(6)
C501 Ru5 C5 92.3(5)
C502 Ru5 C5 95.5(5)
C501 Ru5 Ru8 99.9(4)
C502 Ru5 Ru8 154.0(4)
C5 Ru5 Ru8 106.7(3)
C501 Ru5 Ru6 154.1(4)
C502 Ru5 Ru6 107.6(4)
C5 Ru5 Ru6 101.7(3)
Ru8 Ru5 Ru6 55.32(3)
C501 Ru5 Ru7 102.4(4)
C502 Ru5 Ru7 99.6(4)
C5 Ru5 Ru7 158.4(3)
Ru8 Ru5 Ru7 55.56(3)
Ru6 Ru5 Ru7 58.97(3)
C602 Ru6 C601 94.6(8)
C602 Ru6 C603 95.3(7)
C601 Ru6 C603 97.8(6)
C602 Ru6 Ru8 89.2(5)
C601 Ru6 Ru8 85.5(4)
C603 Ru6 Ru8 174.3(4)
C602 Ru6 Ru7 97.6(6)
C601 Ru6 Ru7 141.3(4)
C603 Ru6 Ru7 117.4(4)
Ru8 Ru6 Ru7 58.24(3)
C602 Ru6 Ru5 150.0(5)
C601 Ru6 Ru5 92.4(5)
C603 Ru6 Ru5 112.7(5)
Ru8 Ru6 Ru5 62.33(3)
Ru7 Ru6 Ru5 60.52(3)
C702 Ru7 C701 92.5(6)
C702 Ru7 C703 95.3(6)
C701 Ru7 C703 99.1(7)
C702 Ru7 Ru8 94.4(4)
C701 Ru7 Ru8 88.2(5)
C703 Ru7 Ru8 167.5(4)
C702 Ru7 Ru6 100.2(5)
C701 Ru7 Ru6 144.3(5)
C703 Ru7 Ru6 112.5(4)
Ru8 Ru7 Ru6 57.86(3)
C702 Ru7 Ru5 154.9(4)
C701 Ru7 Ru5 95.7(4)
C703 Ru7 Ru5 106.7(4)
Ru8 Ru7 Ru5 62.20(3)
Ru6 Ru7 Ru5 60.51(3)
C801 Ru8 C802 93.8(6)
C801 Ru8 C803 95.8(6)
C802 Ru8 C803 91.2(6)
C801 Ru8 Ru6 161.5(5)
C802 Ru8 Ru6 96.9(4)
C803 Ru8 Ru6 99.0(4)
C801 Ru8 Ru7 101.2(4)
C802 Ru8 Ru7 90.0(4)
C803 Ru8 Ru7 162.9(4)
Ru6 Ru8 Ru7 63.90(3)
C801 Ru8 Ru5 101.7(5)
C802 Ru8 Ru5 150.2(4)
C803 Ru8 Ru5 112.1(5)
Ru6 Ru8 Ru5 62.36(3)
Ru7 Ru8 Ru5 62.24(3)

loop_
_geom_bond_atom_site_label_1
_geom_bond_atom_site_label_2
_geom_bond_distance
C1 N2 1.362(15)
C1 N1 1.379(13)
C1 Ru1 2.082(10)
C2 C3 1.35(2)
C2 N1 1.388(16)
C2 H2 0.9300
C3 N2 1.374(15)
C3 H3 0.9300
C4 N1 1.444(18)
C4 H4A 0.9600
C4 H4B 0.9600
C4 H4C 0.9600
C5 N4 1.355(16)
C5 N3 1.362(16)
C5 Ru5 2.102(11)
C6 C7 1.30(3)
C6 N3 1.40(2)
C6 H6 0.9300
C7 N4 1.393(17)
C7 H7 0.9300
C8 N3 1.42(2)
C8 H8A 0.9600
C8 H8B 0.9600
C8 H8C 0.9600
C11 C12 1.369(18)
C11 C16 1.388(17)
C11 N2 1.465(16)
C12 C13 1.41(2)
C12 H12 0.9300
C13 C14 1.34(2)
C13 H13 0.9300
C14 C15 1.39(2)
C14 H14 0.9300
C15 C16 1.37(2)
C15 H15 0.9300
C16 H16 0.9300
C21 C26 1.33(2)
C21 C22 1.40(2)
C21 N4 1.438(17)
C22 C23 1.40(2)
C22 H22 0.9300
C23 C24 1.35(3)
C23 H23 0.9300
C24 C25 1.42(3)
C24 H24 0.9300
C25 C26 1.40(2)
C25 H25 0.9300
C26 H26 0.9300
C101 O101 1.145(16)
C101 Ru1 1.860(13)
C102 O102 1.155(16)
C102 Ru1 1.877(13)
C201 O201 1.126(14)
C201 Ru2 1.906(11)
C202 O202 1.164(16)
C202 Ru2 1.912(13)
C203 O203 1.143(14)
C203 Ru2 1.895(11)
C301 O301 1.150(16)
C301 Ru3 1.888(13)
C302 O302 1.148(15)
C302 Ru3 1.924(12)
C303 O303 1.149(16)
C303 Ru3 1.876(13)
C401 O401 1.157(18)
C401 Ru4 1.896(15)
C402 O402 1.147(17)
C402 Ru4 1.889(14)
C403 O403 1.144(17)
C403 Ru4 1.889(14)
C501 O501 1.116(16)
C501 Ru5 1.894(13)
C502 O502 1.147(16)
C502 Ru5 1.902(14)
C601 O601 1.126(17)
C601 Ru6 1.889(14)
C602 O602 1.16(2)
C602 Ru6 1.882(18)
C603 O603 1.139(17)
C603 Ru6 1.922(14)
C701 O701 1.129(18)
C701 Ru7 1.901(15)
C702 O702 1.164(16)
C702 Ru7 1.882(13)
C703 O703 1.144(18)
C703 Ru7 1.922(15)
C801 O801 1.132(17)
C801 Ru8 1.903(14)
C802 O802 1.110(18)
C802 Ru8 1.909(16)
C803 O803 1.105(17)
C803 Ru8 1.916(15)
Ru1 Ru2 2.9796(11)
Ru1 Ru4 2.9923(12)
Ru1 Ru3 3.0427(12)
Ru1 H100 1.8505
Ru1 H200 1.8528
Ru1 H400 1.8506
Ru2 Ru4 2.7903(12)
Ru2 Ru3 2.9234(11)
Ru2 H200 1.8478
Ru2 H300 1.5420
Ru3 Ru4 2.7776(12)
Ru3 H100 1.7584
Ru3 H300 1.8512
Ru4 H400 1.8473
Ru5 Ru8 2.9995(13)
Ru5 Ru6 3.0003(13)
Ru5 Ru7 3.0008(12)
Ru5 H500 1.8458
Ru5 H700 1.8513
Ru5 H800 1.8429
Ru6 Ru8 2.7850(13)
Ru6 Ru7 2.9538(13)
Ru6 H500 1.8486
Ru6 H600 1.8491
Ru7 Ru8 2.7966(13)
Ru7 H600 1.8510
Ru7 H700 1.8447
Ru8 H800 1.8829

loop_
_geom_torsion_atom_site_label_1
_geom_torsion_atom_site_label_2
_geom_torsion_atom_site_label_3
_geom_torsion_atom_site_label_4
_geom_torsion
N1 C2 C3 N2 0.6(15)
N3 C6 C7 N4 -3(2)
C16 C11 C12 C13 1(2)
N2 C11 C12 C13 178.6(12)
C11 C12 C13 C14 -3(2)
C12 C13 C14 C15 2(2)
C13 C14 C15 C16 -1(3)
C14 C15 C16 C11 0(3)
C12 C11 C16 C15 0(2)
N2 C11 C16 C15 -177.2(13)
C26 C21 C22 C23 4(2)
N4 C21 C22 C23 -178.9(13)
C21 C22 C23 C24 -2(2)
C22 C23 C24 C25 0(3)
C23 C24 C25 C26 1(3)
C22 C21 C26 C25 -3(2)
N4 C21 C26 C25 179.6(12)
C24 C25 C26 C21 1(2)
N2 C1 N1 C2 -0.8(12)
Ru1 C1 N1 C2 175.9(8)
N2 C1 N1 C4 173.7(11)
Ru1 C1 N1 C4 -9.5(17)
C3 C2 N1 C1 0.2(15)
C3 C2 N1 C4 -174.8(12)
N1 C1 N2 C3 1.2(13)
Ru1 C1 N2 C3 -175.5(9)
N1 C1 N2 C11 -170.0(10)
Ru1 C1 N2 C11 13.3(16)
C2 C3 N2 C1 -1.2(15)
C2 C3 N2 C11 170.7(11)
C12 C11 N2 C1 84.6(15)
C16 C11 N2 C1 -98.2(14)
C12 C11 N2 C3 -86.1(15)
C16 C11 N2 C3 91.2(15)
N4 C5 N3 C6 -2.4(15)
Ru5 C5 N3 C6 178.2(11)
N4 C5 N3 C8 178.1(17)
Ru5 C5 N3 C8 -1(2)
C7 C6 N3 C5 4(2)
C7 C6 N3 C8 -176.7(18)
N3 C5 N4 C7 0.2(15)
Ru5 C5 N4 C7 179.6(11)
N3 C5 N4 C21 -174.8(12)
Ru5 C5 N4 C21 4.6(18)
C6 C7 N4 C5 2(2)
C6 C7 N4 C21 177.6(15)
C26 C21 N4 C5 -89.0(16)
C22 C21 N4 C5 93.9(16)
C26 C21 N4 C7 96.5(17)
C22 C21 N4 C7 -80.6(17)
